data_2222796
loop_
_publ_author_name
'Fun, Hoong-Kun'
'Yeap, Chin Sing'
'Padaki, Mahesh'
'Malladi, Shridhar'
'Isloor, Arun M'

_publ_section_title
;
 (<i>E</i>)-1-Phenylethanone semicarbazone
;
_journal_coeditor_code LH2857
_journal_issue 8
_journal_name_full 'Acta Crystallographica Section E'
_journal_page_first o1807
_journal_page_last o1808
_journal_paper_doi 10.1107/S1600536809025847
_journal_volume 65
_journal_year 2009
_chemical_formula_iupac 'C9 H11 N3 O'
_chemical_formula_moiety 'C9 H11 N3 O'
_chemical_formula_sum 'C9 H11 N3 O'
_chemical_formula_weight 177.21
_chemical_name_systematic
;
(<i>E</i>)-1-Phenylethanone semicarbazone
;
_space_group_IT_number 14
_symmetry_cell_setting monoclinic
_symmetry_space_group_name_Hall '-P 2ybc'
_symmetry_space_group_name_H-M 'P 1 21/c 1'
_atom_sites_solution_hydrogens geom
_atom_sites_solution_primary direct
_atom_sites_solution_secondary difmap
_audit_creation_method SHELXL-97
_cell_angle_alpha 90.00
_cell_angle_beta 96.986(2)
_cell_angle_gamma 90.00
_cell_formula_units_Z 4
_cell_length_a 18.3853(6)
_cell_length_b 6.6745(2)
_cell_length_c 7.3050(3)
_cell_measurement_reflns_used 2113
_cell_measurement_temperature 100
_cell_measurement_theta_max 29.60
_cell_measurement_theta_min 3.35
_cell_volume 889.76(5)
_computing_cell_refinement 'SAINT (Bruker, 2005)'
_computing_data_collection 'APEX2 (Bruker, 2005)'
_computing_data_reduction 'SAINT (Bruker, 2005)'
_computing_molecular_graphics 'SHELXTL (Sheldrick, 2008)'
_computing_publication_material
;
SHELXTL (Sheldrick, 2008) and PLATON (Spek, 2009)
;
_computing_structure_refinement 'SHELXTL (Sheldrick, 2008)'
_computing_structure_solution 'SHELXTL (Sheldrick, 2008)'
_diffrn_ambient_temperature 100
_diffrn_measured_fraction_theta_full 0.994
_diffrn_measured_fraction_theta_max 0.994
_diffrn_measurement_device_type
;
Bruker SMART APEXII CCD area-detector
;
_diffrn_measurement_method '\f and \w'
_diffrn_radiation_monochromator graphite
_diffrn_radiation_source 'fine-focus sealed tube'
_diffrn_radiation_type MoK\a
_diffrn_radiation_wavelength 0.71073
_diffrn_reflns_av_R_equivalents 0.0429
_diffrn_reflns_av_sigmaI/netI 0.0410
_diffrn_reflns_limit_h_max 23
_diffrn_reflns_limit_h_min -23
_diffrn_reflns_limit_k_max 8
_diffrn_reflns_limit_k_min -8
_diffrn_reflns_limit_l_max 9
_diffrn_reflns_limit_l_min -5
_diffrn_reflns_number 9294
_diffrn_reflns_theta_full 27.49
_diffrn_reflns_theta_max 27.49
_diffrn_reflns_theta_min 1.12
_diffrn_standards_number 0
_exptl_absorpt_coefficient_mu 0.091
_exptl_absorpt_correction_T_max 0.9974
_exptl_absorpt_correction_T_min 0.8807
_exptl_absorpt_correction_type multi-scan
_exptl_absorpt_process_details '(<i>SADABS</i>; Bruker, 2005)'
_exptl_crystal_colour colourless
_exptl_crystal_density_diffrn 1.323
_exptl_crystal_density_method 'not measured'
_exptl_crystal_description plate
_exptl_crystal_F_000 376
_exptl_crystal_size_max 0.32
_exptl_crystal_size_mid 0.13
_exptl_crystal_size_min 0.03
_refine_diff_density_max 0.427
_refine_diff_density_min -0.463
_refine_ls_extinction_method none
_refine_ls_goodness_of_fit_ref 1.075
_refine_ls_hydrogen_treatment mixed
_refine_ls_matrix_type full
_refine_ls_number_parameters 148
_refine_ls_number_reflns 2034
_refine_ls_number_restraints 0
_refine_ls_restrained_S_all 1.075
_refine_ls_R_factor_all 0.0859
_refine_ls_R_factor_gt 0.0562
_refine_ls_shift/su_max_lt 0.001
_refine_ls_shift/su_mean 0.000
_refine_ls_structure_factor_coef Fsqd
_refine_ls_weighting_details 'calc w=1/[\s^2^(Fo^2^)+(0.0993P)^2^+0.2822P] where P=(Fo^2^+2Fc^2^)/3'
_refine_ls_weighting_scheme calc
_refine_ls_wR_factor_gt 0.1442
_refine_ls_wR_factor_ref 0.1811
_reflns_number_gt 1449
_reflns_number_total 2034
_reflns_threshold_expression I>2\s(I)
_cod_data_source_file lh2857.cif
_cod_data_source_block I
_cod_depositor_comments
;
The following automatic conversions were performed:
'_symmetry_cell_setting' value 'Monoclinic' changed to 'monoclinic'
according to '/home/saulius/struct/CIF-dictionaries/cif_core.dic'
dictionary named 'cif_core.dic' version 2.4.1 from 2010-06-29.

Automatic conversion script
Id: cif_fix_enum 1527 2010-12-29 10:47:43Z saulius 

The following automatic conversions were performed:

'_symmetry_cell_setting' value 'Monoclinic' changed to 'monoclinic'
according to /home/saulius/struct/CIF-dictionaries/cif_core.dic
dictionary named 'cif_core.dic' version 2.4.1 from 2010-06-29.

Automatic conversion script
Id: cif_fix_values 1715 2011-07-08 13:25:40Z adriana 
;
_cod_original_sg_symbol_H-M 'P 21/c'
_cod_database_code 2222796
_cod_database_fobs_code 2222796

loop_
_symmetry_equiv_pos_as_xyz
'x, y, z'
'-x, y+1/2, -z+1/2'
'-x, -y, -z'
'x, -y-1/2, z-1/2'

loop_
_atom_site_type_symbol
_atom_site_label
_atom_site_fract_x
_atom_site_fract_y
_atom_site_fract_z
_atom_site_U_iso_or_equiv
_atom_site_adp_type
_atom_site_calc_flag
_atom_site_refinement_flags
_atom_site_occupancy
_atom_site_disorder_assembly
_atom_site_disorder_group
O O1 0.51345(7) 0.4963(2) 0.7657(2) 0.0165(4) Uani d . 1 . .
N N1 0.32789(9) 0.4925(2) 0.8239(3) 0.0130(4) Uani d . 1 . .
N N2 0.40259(9) 0.4938(2) 0.8715(3) 0.0142(4) Uani d . 1 . .
N N3 0.41052(10) 0.4917(3) 0.5585(3) 0.0174(5) Uani d . 1 . .
C C3 0.05611(11) 0.5011(3) 0.7581(3) 0.0169(5) Uani d . 1 . .
H H3A 0.0064 0.5007 0.7151 0.020 Uiso calc R 1 A 1
C C6 0.20605(10) 0.5016(3) 0.8879(3) 0.0114(4) Uani d . 1 . .
C C7 0.28592(11) 0.5045(3) 0.9528(3) 0.0119(5) Uani d . 1 B .
C C8 0.44581(11) 0.4942(3) 0.7296(3) 0.0135(5) Uani d . 1 . .
C C9 0.31370(11) 0.5196(3) 1.1541(3) 0.0149(5) Uani d . 1 . .
H H9A 0.3444 0.6357 1.1750 0.022 Uiso calc R 1 B .
H H9B 0.3415 0.4018 1.1920 0.022 Uiso calc R 1 . .
H H9C 0.2730 0.5311 1.2242 0.022 Uiso calc R 1 . .
C C1A 0.17941(11) 0.3969(3) 0.7290(3) 0.0144(5) Uani d P 0.922(5) B 1
H H1AA 0.2120 0.3267 0.6649 0.017 Uiso calc PR 0.922(5) B 1
C C2A 0.10550(12) 0.3954(3) 0.6644(3) 0.0176(5) Uani d P 0.922(5) B 1
H H2AA 0.0888 0.3238 0.5584 0.021 Uiso calc PR 0.922(5) B 1
C C4A 0.08190(11) 0.6070(3) 0.9162(3) 0.0164(5) Uani d P 0.922(5) B 1
H H4AA 0.0492 0.6784 0.9789 0.020 Uiso calc PR 0.922(5) B 1
C C5A 0.15600(11) 0.6073(3) 0.9816(3) 0.0142(5) Uani d P 0.922(5) B 1
H H5AA 0.1726 0.6781 1.0883 0.017 Uiso calc PR 0.922(5) B 1
C C1B 0.1548(15) 0.395(4) 0.979(4) 0.022(7) Uiso d P 0.078(5) B 2
H H1BA 0.1725 0.3268 1.0861 0.026 Uiso calc PR 0.078(5) B 2
C C2B 0.0822(18) 0.385(5) 0.923(5) 0.032(8) Uiso d P 0.078(5) B 2
H H2BA 0.0506 0.3096 0.9861 0.039 Uiso calc PR 0.078(5) B 2
C C4B 0.1048(17) 0.607(5) 0.664(5) 0.032(8) Uiso d P 0.078(5) B 2
H H4BA 0.0876 0.6756 0.5570 0.038 Uiso calc PR 0.078(5) B 2
C C5B 0.1785(16) 0.612(5) 0.728(4) 0.025(7) Uiso d P 0.078(5) B 2
H H5BA 0.2103 0.6871 0.6662 0.030 Uiso calc PR 0.078(5) B 2
H H1N2 0.4271(15) 0.500(3) 0.983(4) 0.025(7) Uiso d . 1 . .
H H1N3 0.3627(14) 0.495(3) 0.543(4) 0.019(6) Uiso d . 1 . .
H H2N3 0.4366(14) 0.496(3) 0.469(4) 0.020(6) Uiso d . 1 . .

loop_
_atom_site_aniso_label
_atom_site_aniso_U_11
_atom_site_aniso_U_22
_atom_site_aniso_U_33
_atom_site_aniso_U_12
_atom_site_aniso_U_13
_atom_site_aniso_U_23
O1 0.0110(7) 0.0241(8) 0.0143(8) -0.0017(6) 0.0015(6) -0.0005(6)
N1 0.0088(8) 0.0142(8) 0.0159(9) 0.0007(6) 0.0010(6) -0.0003(7)
N2 0.0094(8) 0.0207(9) 0.0121(9) -0.0008(7) -0.0002(7) 0.0002(8)
N3 0.0102(9) 0.0303(11) 0.0118(9) -0.0010(8) 0.0020(7) 0.0001(8)
C3 0.0101(9) 0.0172(10) 0.0227(12) 0.0015(8) -0.0007(8) 0.0033(9)
C6 0.0110(9) 0.0101(9) 0.0131(10) 0.0001(7) 0.0008(7) 0.0028(8)
C7 0.0131(9) 0.0088(9) 0.0135(10) 0.0005(7) 0.0006(8) 0.0005(8)
C8 0.0121(9) 0.0133(9) 0.0152(10) 0.0000(7) 0.0024(7) -0.0005(8)
C9 0.0118(9) 0.0243(11) 0.0086(10) -0.0009(8) 0.0016(7) -0.0015(8)
C1A 0.0135(10) 0.0140(11) 0.0155(12) 0.0018(8) 0.0015(9) -0.0016(9)
C2A 0.0158(11) 0.0169(11) 0.0189(12) -0.0007(9) -0.0028(9) -0.0009(9)
C4A 0.0127(11) 0.0186(12) 0.0185(12) 0.0018(9) 0.0045(9) -0.0008(9)
C5A 0.0160(11) 0.0143(11) 0.0120(11) 0.0012(9) 0.0011(8) -0.0008(9)

loop_
_atom_type_symbol
_atom_type_description
_atom_type_scat_dispersion_real
_atom_type_scat_dispersion_imag
_atom_type_scat_source
C C 0.0033 0.0016 'International Tables Vol C Tables 4.2.6.8 and 6.1.1.4'
H H 0.0000 0.0000 'International Tables Vol C Tables 4.2.6.8 and 6.1.1.4'
N N 0.0061 0.0033 'International Tables Vol C Tables 4.2.6.8 and 6.1.1.4'
O O 0.0106 0.0060 'International Tables Vol C Tables 4.2.6.8 and 6.1.1.4'

loop_
_geom_angle_atom_site_label_1
_geom_angle_atom_site_label_2
_geom_angle_atom_site_label_3
_geom_angle_site_symmetry_1
_geom_angle_site_symmetry_3
_geom_angle
_geom_angle_publ_flag
C7 N1 N2 . . 118.86(18) ?
N1 N2 C8 . . 117.31(18) ?
N1 N2 H1N2 . . 128.1(18) ?
C8 N2 H1N2 . . 114.6(18) ?
C8 N3 H1N3 . . 119.0(17) ?
C8 N3 H2N3 . . 117.3(18) ?
H1N3 N3 H2N3 . . 124(2) ?
C4B C3 C4A . . 88.6(14) ?
C4B C3 C2A . . 61.1(13) ?
C4A C3 C2A . . 119.32(19) ?
C4B C3 C2B . . 120.7(19) ?
C4A C3 C2B . . 62.5(13) ?
C2A C3 C2B . . 88.3(13) ?
C4B C3 H3A . . 120.2 ?
C4A C3 H3A . . 120.3 ?
C2A C3 H3A . . 120.3 ?
C2B C3 H3A . . 119.1 ?
C1A C6 C5A . . 118.32(18) ?
C1A C6 C1B . . 87.4(12) ?
C5A C6 C1B . . 60.4(11) ?
C1A C6 C5B . . 61.3(12) ?
C5A C6 C5B . . 87.2(12) ?
C1B C6 C5B . . 117.2(17) ?
C1A C6 C7 . . 120.39(17) ?
C5A C6 C7 . . 121.27(19) ?
C1B C6 C7 . . 123.1(12) ?
C5B C6 C7 . . 119.7(12) ?
N1 C7 C6 . . 114.93(18) ?
N1 C7 C9 . . 123.85(18) ?
C6 C7 C9 . . 121.22(17) ?
O1 C8 N3 . . 124.04(19) ?
O1 C8 N2 . . 119.63(19) ?
N3 C8 N2 . . 116.34(18) ?
C7 C9 H9A . . 109.5 ?
C7 C9 H9B . . 109.5 ?
H9A C9 H9B . . 109.5 ?
C7 C9 H9C . . 109.5 ?
H9A C9 H9C . . 109.5 ?
H9B C9 H9C . . 109.5 ?
C2A C1A C6 . . 121.3(2) ?
C2A C1A H1AA . . 119.4 ?
C6 C1A H1AA . . 119.4 ?
C1A C2A C3 . . 120.0(2) ?
C1A C2A H2AA . . 120.0 ?
C3 C2A H2AA . . 120.0 ?
C3 C4A C5A . . 120.6(2) ?
C3 C4A H4AA . . 119.7 ?
C5A C4A H4AA . . 119.7 ?
C4A C5A C6 . . 120.4(2) ?
C4A C5A H5AA . . 119.8 ?
C6 C5A H5AA . . 119.8 ?
C2B C1B C6 . . 125(3) ?
C2B C1B H1BA . . 117.4 ?
C6 C1B H1BA . . 117.4 ?
C1B C2B C3 . . 116(3) ?
C1B C2B H2BA . . 122.1 ?
C3 C2B H2BA . . 122.1 ?
C5B C4B C3 . . 121(3) ?
C5B C4B H4BA . . 119.6 ?
C3 C4B H4BA . . 119.6 ?
C4B C5B C6 . . 120(3) ?
C4B C5B H5BA . . 119.9 ?
C6 C5B H5BA . . 119.9 ?

loop_
_geom_bond_atom_site_label_1
_geom_bond_atom_site_label_2
_geom_bond_site_symmetry_2
_geom_bond_distance
_geom_bond_publ_flag
O1 C8 . 1.240(2) ?
N1 C7 . 1.290(3) ?
N1 N2 . 1.375(2) ?
N2 C8 . 1.380(3) ?
N2 H1N2 . 0.88(3) ?
N3 C8 . 1.336(3) ?
N3 H1N3 . 0.87(3) ?
N3 H2N3 . 0.85(3) ?
C3 C4B . 1.39(3) ?
C3 C4A . 1.387(3) ?
C3 C2A . 1.394(3) ?
C3 C2B . 1.46(3) ?
C3 H3A . 0.9300 ?
C6 C1A . 1.392(3) ?
C6 C5A . 1.402(3) ?
C6 C1B . 1.41(3) ?
C6 C5B . 1.42(3) ?
C6 C7 . 1.487(3) ?
C7 C9 . 1.500(3) ?
C9 H9A . 0.9600 ?
C9 H9B . 0.9600 ?
C9 H9C . 0.9600 ?
C1A C2A . 1.383(3) ?
C1A H1AA . 0.9300 ?
C2A H2AA . 0.9300 ?
C4A C5A . 1.388(3) ?
C4A H4AA . 0.9300 ?
C5A H5AA . 0.9300 ?
C1B C2B . 1.35(4) ?
C1B H1BA . 0.9300 ?
C2B H2BA . 0.9300 ?
C4B C5B . 1.38(4) ?
C4B H4BA . 0.9300 ?
C5B H5BA . 0.9300 ?

loop_
_geom_hbond_atom_site_label_D
_geom_hbond_atom_site_label_H
_geom_hbond_atom_site_label_A
_geom_hbond_site_symmetry_A
_geom_hbond_distance_DH
_geom_hbond_distance_HA
_geom_hbond_distance_DA
_geom_hbond_angle_DHA
_geom_hbond_publ_flag
N2 H1N2 O1 3_667 0.88(3) 2.02(3) 2.901(3) 177.2(19) yes
N3 H2N3 O1 3_666 0.86(3) 2.04(3) 2.894(3) 173(3) yes
C2A H2AA Cg 4_554 0.9300 2.93 3.707(2) 142 yes
C5A H5AA Cg 4_565 0.9300 2.90 3.678(2) 142 yes

loop_
_geom_torsion_atom_site_label_1
_geom_torsion_atom_site_label_2
_geom_torsion_atom_site_label_3
_geom_torsion_atom_site_label_4
_geom_torsion_site_symmetry_1
_geom_torsion_site_symmetry_2
_geom_torsion_site_symmetry_3
_geom_torsion_site_symmetry_4
_geom_torsion
_geom_torsion_publ_flag
C7 N1 N2 C8 . . . . -175.79(18) ?
N2 N1 C7 C6 . . . . -179.91(16) ?
N2 N1 C7 C9 . . . . -0.2(3) ?
C1A C6 C7 N1 . . . . 30.7(3) ?
C5A C6 C7 N1 . . . . -147.66(19) ?
C1B C6 C7 N1 . . . . 139.4(14) ?
C5B C6 C7 N1 . . . . -41.4(14) ?
C1A C6 C7 C9 . . . . -149.0(2) ?
C5A C6 C7 C9 . . . . 32.6(3) ?
C1B C6 C7 C9 . . . . -40.4(14) ?
C5B C6 C7 C9 . . . . 138.9(14) ?
N1 N2 C8 O1 . . . . 179.65(17) ?
N1 N2 C8 N3 . . . . -0.5(3) ?
C5A C6 C1A C2A . . . . -0.3(3) ?
C1B C6 C1A C2A . . . . 53.8(12) ?
C5B C6 C1A C2A . . . . -69.3(13) ?
C7 C6 C1A C2A . . . . -178.78(19) ?
C6 C1A C2A C3 . . . . 0.4(3) ?
C4B C3 C2A C1A . . . . 69.9(17) ?
C4A C3 C2A C1A . . . . -0.1(3) ?
C2B C3 C2A C1A . . . . -57.0(13) ?
C4B C3 C4A C5A . . . . -55.7(14) ?
C2A C3 C4A C5A . . . . -0.4(3) ?
C2B C3 C4A C5A . . . . 70.3(14) ?
C3 C4A C5A C6 . . . . 0.5(3) ?
C1A C6 C5A C4A . . . . -0.1(3) ?
C1B C6 C5A C4A . . . . -68.7(14) ?
C5B C6 C5A C4A . . . . 54.9(12) ?
C7 C6 C5A C4A . . . . 178.31(19) ?
C1A C6 C1B C2B . . . . -54(3) ?
C5A C6 C1B C2B . . . . 71(3) ?
C5B C6 C1B C2B . . . . 2(4) ?
C7 C6 C1B C2B . . . . -179(2) ?
C6 C1B C2B C3 . . . . -2(4) ?
C4B C3 C2B C1B . . . . 2(4) ?
C4A C3 C2B C1B . . . . -68(2) ?
C2A C3 C2B C1B . . . . 57(3) ?
C4A C3 C4B C5B . . . . 54(3) ?
C2A C3 C4B C5B . . . . -71(3) ?
C2B C3 C4B C5B . . . . -2(4) ?
C3 C4B C5B C6 . . . . 2(4) ?
C1A C6 C5B C4B . . . . 68(3) ?
C5A C6 C5B C4B . . . . -57(3) ?
C1B C6 C5B C4B . . . . -2(3) ?
C7 C6 C5B C4B . . . . 179(2) ?
